data_7046901
loop_
_publ_author_name
'Biancalana, Lorenzo'
'Batchelor, Lucinda K.'
'Ciancaleoni, Gianluca'
'Zacchini, Stefano'
'Pampaloni, Guido'
'Dyson, Paul J.'
'Marchetti, Fabio'

_publ_section_title
;
 Versatile coordination of acetazolamide to ruthenium(ii) p-cymene
 complexes and preliminary cytotoxicity studies.
;
_journal_issue 28
_journal_name_full 'Dalton transactions (Cambridge, England : 2003)'
_journal_page_first 9367
_journal_page_last 9384
_journal_paper_doi 10.1039/c8dt01555d
_journal_volume 47
_journal_year 2018
_chemical_formula_sum 'C14 H22 Cl N4 O4.5 Ru S2'
_chemical_formula_weight 518.99
_space_group_crystal_system triclinic
_space_group_IT_number 2
_space_group_name_Hall '-P 1'
_space_group_name_H-M_alt 'P -1'
_symmetry_space_group_name_Hall '-P 1'
_symmetry_space_group_name_H-M 'P -1'
_atom_sites_solution_hydrogens mixed
_audit_creation_method SHELXL-2014/7
_audit_update_record
;
2018-03-01 deposited with the CCDC.
2018-06-22 downloaded from the CCDC.
;
_cell_angle_alpha 79.672(2)
_cell_angle_beta 87.964(2)
_cell_angle_gamma 71.661(2)
_cell_formula_units_Z 4
_cell_length_a 8.4906(6)
_cell_length_b 9.6154(6)
_cell_length_c 25.5233(16)
_cell_measurement_reflns_used 7869
_cell_measurement_temperature 100(2)
_cell_measurement_theta_max 27.0975
_cell_measurement_theta_min 2.2675
_cell_volume 1945.4(2)
_computing_cell_refinement 'APEX3 (Bruker AXS, 2015)'
_computing_data_collection 'APEX3 (Bruker AXS, 2015)'
_computing_data_reduction 'SAINT (Bruker AXS, 2015)'
_computing_molecular_graphics 'ORTEPIII (Johnson, 1996)'
_computing_publication_material 'XCIF 2014/2 (Bruker AXS, 2014)'
_computing_structure_refinement 'SHELXL-2014/7 (Sheldrick, 2014)'
_computing_structure_solution 'SHELXT (Sheldrick, 2015)'
_diffrn_ambient_temperature 100(2)
_diffrn_measured_fraction_theta_full 0.999
_diffrn_measured_fraction_theta_max 0.999
_diffrn_measurement_device_type 'PHOTON100 area detector'
_diffrn_measurement_method 'phi and omega scans'
_diffrn_radiation_type MoK\a
_diffrn_radiation_wavelength 0.71073
_diffrn_reflns_av_R_equivalents 0.0552
_diffrn_reflns_av_unetI/netI 0.0547
_diffrn_reflns_Laue_measured_fraction_full 0.999
_diffrn_reflns_Laue_measured_fraction_max 0.999
_diffrn_reflns_limit_h_max 10
_diffrn_reflns_limit_h_min -10
_diffrn_reflns_limit_k_max 11
_diffrn_reflns_limit_k_min -11
_diffrn_reflns_limit_l_max 30
_diffrn_reflns_limit_l_min -30
_diffrn_reflns_number 23802
_diffrn_reflns_point_group_measured_fraction_full 0.999
_diffrn_reflns_point_group_measured_fraction_max 0.999
_diffrn_reflns_theta_full 25.099
_diffrn_reflns_theta_max 25.099
_diffrn_reflns_theta_min 1.622
_diffrn_source 'fine-focus sealed tube'
_exptl_absorpt_coefficient_mu 1.189
_exptl_absorpt_correction_T_max 0.7455
_exptl_absorpt_correction_T_min 0.6447
_exptl_absorpt_correction_type empirical
_exptl_absorpt_process_details
; 
 Data were corrected for Lorentz polarization and absorption
 effects (empirical absorption correction SADABS).
 R(int) =  0.1039 (selected reflections only, before parameter refinement)
 R(int) =  0.0538 (selected reflections only, after parameter refinement)
;
_exptl_crystal_colour yellow
_exptl_crystal_density_diffrn 1.772
_exptl_crystal_description plate
_exptl_crystal_F_000 1052
_exptl_crystal_size_max 0.180
_exptl_crystal_size_mid 0.160
_exptl_crystal_size_min 0.120
_refine_diff_density_max 0.830
_refine_diff_density_min -0.901
_refine_diff_density_rms 0.122
_refine_ls_extinction_method none
_refine_ls_goodness_of_fit_ref 1.081
_refine_ls_hydrogen_treatment mixed
_refine_ls_matrix_type full
_refine_ls_number_parameters 498
_refine_ls_number_reflns 6930
_refine_ls_number_restraints 22
_refine_ls_restrained_S_all 1.080
_refine_ls_R_factor_all 0.0641
_refine_ls_R_factor_gt 0.0466
_refine_ls_shift/su_max 0.001
_refine_ls_shift/su_mean 0.000
_refine_ls_structure_factor_coef Fsqd
_refine_ls_weighting_details 'w=1/[\s^2^(Fo^2^)+(0.0222P)^2^+9.0455P] where P=(Fo^2^+2Fc^2^)/3'
_refine_ls_weighting_scheme calc
_refine_ls_wR_factor_gt 0.0871
_refine_ls_wR_factor_ref 0.0919
_reflns_Friedel_coverage 0.000
_reflns_number_gt 5609
_reflns_number_total 6930
_reflns_threshold_expression 'I > 2\s(I)'
_cod_data_source_file c8dt01555d3.cif
_cod_data_source_block 2
_cod_depositor_comments 'Adding full bibliography for 7046899--7046901.cif.'
_cod_original_formula_sum 'C14 H22 Cl N4 O4.50 Ru S2'
_cod_database_code 7046901
_shelx_shelxl_version_number 2014/7
_shelx_space_group_comment
;
The symmetry employed for this shelxl refinement is uniquely defined
by the following loop, which should always be used as a source of
symmetry information in preference to the above space-group names.
They are only intended as comments.
;
_shelx_estimated_absorpt_t_min 0.814
_shelx_estimated_absorpt_t_max 0.870

loop_
_space_group_symop_operation_xyz
'x, y, z'
'-x, -y, -z'

loop_
_atom_site_label
_atom_site_type_symbol
_atom_site_fract_x
_atom_site_fract_y
_atom_site_fract_z
_atom_site_U_iso_or_equiv
_atom_site_adp_type
_atom_site_occupancy
_atom_site_site_symmetry_order
_atom_site_calc_flag
_atom_site_refinement_flags_posn
_atom_site_refinement_flags_adp
Ru1 Ru 0.81382(5) 0.72035(4) 0.36615(2) 0.00759(10) Uani 1 1 d . .
Cl1 Cl 1.10624(15) 0.60269(13) 0.38535(5) 0.0129(3) Uani 1 1 d . .
S1 S 0.76485(16) 0.99671(13) 0.49698(5) 0.0112(3) Uani 1 1 d . .
S2 S 0.79584(15) 1.04393(13) 0.37070(5) 0.0100(3) Uani 1 1 d . .
N1 N 0.8001(5) 0.8016(4) 0.43806(15) 0.0082(9) Uani 1 1 d . .
N2 N 0.7922(5) 0.7254(4) 0.48847(15) 0.0091(9) Uani 1 1 d . .
N3 N 0.7785(5) 0.7618(4) 0.57676(17) 0.0118(9) Uani 1 1 d D .
H30 H 0.810(6) 0.663(2) 0.586(2) 0.014 Uiso 1 1 d D U
N4 N 0.8846(5) 0.9146(4) 0.33952(16) 0.0109(9) Uani 1 1 d D .
H40 H 0.992(3) 0.893(6) 0.346(2) 0.013 Uiso 1 1 d D U
O1 O 0.7186(4) 0.9864(4) 0.60017(14) 0.0159(8) Uani 1 1 d . .
O2 O 0.6248(4) 1.1111(4) 0.35351(13) 0.0136(8) Uani 1 1 d . .
O3 O 0.8891(4) 1.1429(4) 0.37468(13) 0.0148(8) Uani 1 1 d . .
C1 C 0.6962(7) 0.7471(6) 0.2881(2) 0.0150(12) Uani 1 1 d . .
C2 C 0.5747(6) 0.8061(6) 0.3253(2) 0.0139(11) Uani 1 1 d . .
H2 H 0.5151 0.9156 0.3195 0.017 Uiso 1 1 calc R U
C3 C 0.5603(6) 0.7178(6) 0.3743(2) 0.0150(12) Uani 1 1 d . .
H3 H 0.4916 0.7674 0.4024 0.018 Uiso 1 1 calc R U
C4 C 0.6667(6) 0.5671(5) 0.3891(2) 0.0110(11) Uani 1 1 d . .
C5 C 0.7859(6) 0.5121(5) 0.35244(19) 0.0105(11) Uani 1 1 d . U
H5 H 0.8776 0.4177 0.3648 0.013 Uiso 1 1 calc R U
C6 C 0.8019(6) 0.6000(6) 0.3023(2) 0.0135(11) Uani 1 1 d . .
H6 H 0.9029 0.5646 0.2809 0.016 Uiso 1 1 calc R U
C7 C 0.7182(7) 0.8439(6) 0.2372(2) 0.0193(12) Uani 1 1 d . .
H7A H 0.8187 0.7916 0.2198 0.029 Uiso 1 1 calc R U
H7B H 0.7287 0.9367 0.2450 0.029 Uiso 1 1 calc R U
H7C H 0.6217 0.8665 0.2135 0.029 Uiso 1 1 calc R U
C8 C 0.6464(6) 0.4764(6) 0.4424(2) 0.0136(11) Uani 1 1 d . .
H8 H 0.5906 0.5477 0.4665 0.016 Uiso 1 1 calc R U
C9 C 0.5296(6) 0.3894(5) 0.4340(2) 0.0143(11) Uani 1 1 d . .
H9A H 0.4189 0.4590 0.4235 0.021 Uiso 1 1 calc R U
H9B H 0.5227 0.3225 0.4673 0.021 Uiso 1 1 calc R U
H9C H 0.5721 0.3308 0.4059 0.021 Uiso 1 1 calc R U
C10 C 0.8101(6) 0.3763(6) 0.4691(2) 0.0159(12) Uani 1 1 d . .
H10A H 0.8611 0.2971 0.4485 0.024 Uiso 1 1 calc R U
H10B H 0.7899 0.3320 0.5053 0.024 Uiso 1 1 calc R U
H10C H 0.8848 0.4352 0.4705 0.024 Uiso 1 1 calc R U
C11 C 0.7877(6) 0.9416(5) 0.43581(19) 0.0110(11) Uani 1 1 d . .
C12 C 0.7775(6) 0.8135(5) 0.52323(19) 0.0094(10) Uani 1 1 d . U
C13 C 0.7535(6) 0.8521(6) 0.6144(2) 0.0129(11) Uani 1 1 d . .
C14 C 0.7730(6) 0.7755(6) 0.67101(19) 0.0135(11) Uani 1 1 d . .
H14A H 0.8545 0.8042 0.6892 0.020 Uiso 1 1 calc R U
H14B H 0.8113 0.6675 0.6725 0.020 Uiso 1 1 calc R U
H14C H 0.6660 0.8045 0.6886 0.020 Uiso 1 1 calc R U
Ru2 Ru 0.38470(5) 0.47396(5) 0.19475(2) 0.01192(11) Uani 1 1 d . .
Cl2 Cl 0.09899(16) 0.48069(16) 0.20063(5) 0.0202(3) Uani 1 1 d . .
S3 S 0.35642(18) 0.36542(16) 0.02959(5) 0.0199(3) Uani 1 1 d . .
S4 S 0.50510(16) 0.18889(14) 0.14307(5) 0.0153(3) Uani 1 1 d . .
N5 N 0.3488(5) 0.4744(5) 0.11374(17) 0.0163(10) Uani 1 1 d . .
N6 N 0.2590(6) 0.5934(5) 0.07696(17) 0.0225(11) Uani 1 1 d . .
N7 N 0.1547(6) 0.6454(6) -0.01026(19) 0.0271(12) Uani 1 1 d D .
H70 H 0.109(7) 0.733(4) 0.000(2) 0.033 Uiso 1 1 d D U
N8 N 0.4335(6) 0.2412(5) 0.19664(17) 0.0163(10) Uani 1 1 d D .
H80 H 0.338(4) 0.220(6) 0.202(2) 0.020 Uiso 1 1 d D U
O4 O 0.2206(6) 0.4791(5) -0.06466(16) 0.0354(11) Uani 1 1 d . .
O5 O 0.4481(5) 0.0711(4) 0.13092(15) 0.0222(9) Uani 1 1 d . .
O6 O 0.6786(5) 0.1708(4) 0.13881(15) 0.0222(9) Uani 1 1 d . .
C21 C 0.6304(6) 0.4347(6) 0.2307(2) 0.0133(11) Uani 1 1 d . U
C22 C 0.5076(6) 0.4514(6) 0.2711(2) 0.0147(11) Uani 1 1 d . .
H22 H 0.5117 0.3637 0.2995 0.018 Uiso 1 1 calc R U
C23 C 0.3657(7) 0.5757(6) 0.2655(2) 0.0163(12) Uani 1 1 d . .
H23 H 0.2717 0.5736 0.2900 0.020 Uiso 1 1 calc R U
C24 C 0.3371(7) 0.6911(6) 0.2196(2) 0.0158(12) Uani 1 1 d . .
C25 C 0.4575(7) 0.6740(6) 0.1802(2) 0.0172(12) Uani 1 1 d . .
H25 H 0.4296 0.7407 0.1447 0.021 Uiso 1 1 calc R U
C26 C 0.6041(6) 0.5472(6) 0.1854(2) 0.0154(11) Uani 1 1 d . .
H26 H 0.6751 0.5285 0.1537 0.019 Uiso 1 1 calc R U
C27 C 0.7785(6) 0.2982(6) 0.2368(2) 0.0176(12) Uani 1 1 d . .
H27A H 0.8349 0.2925 0.2027 0.026 Uiso 1 1 calc R U
H27B H 0.7429 0.2099 0.2477 0.026 Uiso 1 1 calc R U
H27C H 0.8549 0.3027 0.2638 0.026 Uiso 1 1 calc R U
C28 C 0.1778(7) 0.8199(6) 0.2153(2) 0.0216(13) Uani 1 1 d . .
H28 H 0.0897 0.7809 0.2332 0.026 Uiso 1 1 calc R U
C29 C 0.1986(7) 0.9373(6) 0.2459(2) 0.0265(14) Uani 1 1 d . .
H29A H 0.2374 0.8898 0.2824 0.040 Uiso 1 1 calc R U
H29B H 0.0917 1.0151 0.2467 0.040 Uiso 1 1 calc R U
H29C H 0.2800 0.9817 0.2281 0.040 Uiso 1 1 calc R U
C30 C 0.1183(7) 0.8904(6) 0.1581(2) 0.0286(14) Uani 1 1 d . .
H30A H 0.1895 0.9485 0.1418 0.043 Uiso 1 1 calc R U
H30B H 0.0035 0.9559 0.1580 0.043 Uiso 1 1 calc R U
H30C H 0.1238 0.8120 0.1376 0.043 Uiso 1 1 calc R U
C31 C 0.4056(6) 0.3504(6) 0.0953(2) 0.0142(11) Uani 1 1 d . .
C32 C 0.2512(7) 0.5503(6) 0.0322(2) 0.0205(13) Uani 1 1 d . .
C33 C 0.1372(7) 0.6017(7) -0.0569(2) 0.0267(14) Uani 1 1 d . .
C34 C 0.0142(8) 0.7125(7) -0.0963(2) 0.0321(16) Uani 1 1 d . .
H34A H 0.0642 0.7856 -0.1153 0.048 Uiso 1 1 calc R U
H34B H -0.0839 0.7636 -0.0776 0.048 Uiso 1 1 calc R U
H34C H -0.0187 0.6612 -0.1218 0.048 Uiso 1 1 calc R U
O7 O 0.9145(6) 0.8999(5) 0.0093(2) 0.0501(13) Uani 1 1 d . .
O8 O 0.3947(9) 0.9672(7) 0.0386(2) 0.0780(19) Uani 1 1 d . .
O9 O 0.1516(8) 0.2542(7) 0.8956(2) 0.0769(19) Uani 1 1 d . .

loop_
_atom_site_aniso_label
_atom_site_aniso_U_11
_atom_site_aniso_U_22
_atom_site_aniso_U_33
_atom_site_aniso_U_23
_atom_site_aniso_U_13
_atom_site_aniso_U_12
Ru1 0.0085(2) 0.0041(2) 0.0100(2) -0.00238(16) -0.00056(16) -0.00108(16)
Cl1 0.0107(6) 0.0088(6) 0.0175(7) -0.0024(5) -0.0014(5) -0.0004(5)
S1 0.0177(7) 0.0042(6) 0.0113(6) -0.0017(5) -0.0001(5) -0.0029(5)
S2 0.0112(6) 0.0059(6) 0.0121(6) -0.0011(5) 0.0002(5) -0.0018(5)
N1 0.008(2) 0.007(2) 0.010(2) -0.0040(17) 0.0002(17) -0.0029(17)
N2 0.012(2) 0.012(2) 0.005(2) -0.0015(17) -0.0001(16) -0.0058(18)
N3 0.013(2) 0.004(2) 0.016(2) 0.0005(18) 0.0001(18) -0.0009(18)
N4 0.014(2) 0.006(2) 0.013(2) 0.0004(17) -0.0007(18) -0.0030(18)
O1 0.022(2) 0.0069(19) 0.018(2) -0.0058(15) 0.0015(16) -0.0010(16)
O2 0.0152(19) 0.0067(17) 0.0173(19) -0.0015(15) -0.0023(15) -0.0010(15)
O3 0.023(2) 0.0083(18) 0.0148(19) -0.0041(15) 0.0051(15) -0.0070(16)
C1 0.018(3) 0.018(3) 0.012(3) -0.004(2) -0.006(2) -0.009(2)
C2 0.013(3) 0.012(3) 0.019(3) -0.002(2) -0.009(2) -0.006(2)
C3 0.008(3) 0.018(3) 0.023(3) -0.012(2) 0.000(2) -0.005(2)
C4 0.008(3) 0.012(3) 0.018(3) -0.007(2) 0.000(2) -0.007(2)
C5 0.011(2) 0.009(2) 0.014(2) -0.0049(19) -0.0016(19) -0.0056(19)
C6 0.015(3) 0.014(3) 0.014(3) -0.009(2) 0.001(2) -0.005(2)
C7 0.026(3) 0.017(3) 0.017(3) 0.002(2) -0.003(2) -0.011(3)
C8 0.016(3) 0.012(3) 0.014(3) -0.008(2) 0.004(2) -0.003(2)
C9 0.015(3) 0.008(3) 0.019(3) -0.004(2) 0.000(2) -0.001(2)
C10 0.021(3) 0.010(3) 0.020(3) -0.008(2) 0.000(2) -0.005(2)
C11 0.010(3) 0.011(3) 0.011(3) -0.001(2) -0.002(2) -0.002(2)
C12 0.003(2) 0.008(2) 0.017(2) -0.0019(19) -0.0012(18) -0.0013(18)
C13 0.009(3) 0.014(3) 0.016(3) -0.005(2) -0.001(2) -0.003(2)
C14 0.013(3) 0.013(3) 0.015(3) -0.005(2) 0.000(2) -0.003(2)
Ru2 0.0135(2) 0.0116(2) 0.0107(2) -0.00054(17) -0.00005(17) -0.00477(18)
Cl2 0.0151(7) 0.0285(8) 0.0212(7) -0.0103(6) 0.0024(5) -0.0095(6)
S3 0.0233(8) 0.0244(8) 0.0115(7) -0.0030(6) -0.0005(6) -0.0069(6)
S4 0.0168(7) 0.0137(7) 0.0152(7) -0.0023(5) -0.0024(5) -0.0044(6)
N5 0.012(2) 0.017(2) 0.016(2) 0.0032(19) -0.0005(18) -0.0023(19)
N6 0.030(3) 0.023(3) 0.010(2) -0.001(2) 0.000(2) -0.002(2)
N7 0.029(3) 0.030(3) 0.015(3) 0.000(2) -0.001(2) 0.000(2)
N8 0.022(3) 0.016(2) 0.015(2) -0.0017(19) 0.000(2) -0.011(2)
O4 0.050(3) 0.036(3) 0.018(2) -0.002(2) -0.008(2) -0.011(2)
O5 0.030(2) 0.018(2) 0.022(2) -0.0058(17) -0.0041(17) -0.0106(18)
O6 0.017(2) 0.021(2) 0.028(2) -0.0070(17) -0.0010(17) -0.0025(17)
C21 0.015(2) 0.014(2) 0.015(2) -0.006(2) -0.0033(19) -0.009(2)
C22 0.017(3) 0.015(3) 0.016(3) -0.002(2) -0.002(2) -0.011(2)
C23 0.025(3) 0.014(3) 0.017(3) -0.010(2) 0.004(2) -0.012(2)
C24 0.018(3) 0.011(3) 0.021(3) -0.003(2) -0.001(2) -0.008(2)
C25 0.019(3) 0.016(3) 0.019(3) 0.001(2) -0.002(2) -0.010(2)
C26 0.015(3) 0.014(3) 0.018(3) -0.002(2) 0.000(2) -0.007(2)
C27 0.012(3) 0.017(3) 0.024(3) -0.006(2) -0.001(2) -0.004(2)
C28 0.018(3) 0.015(3) 0.032(3) -0.003(2) 0.003(2) -0.006(2)
C29 0.019(3) 0.023(3) 0.039(4) -0.010(3) 0.005(3) -0.006(3)
C30 0.023(3) 0.018(3) 0.037(4) 0.000(3) -0.008(3) 0.003(3)
C31 0.015(3) 0.017(3) 0.011(3) -0.001(2) 0.003(2) -0.007(2)
C32 0.018(3) 0.022(3) 0.015(3) 0.002(2) 0.000(2) -0.001(2)
C33 0.025(3) 0.039(4) 0.014(3) 0.004(3) 0.001(2) -0.013(3)
C34 0.026(4) 0.048(4) 0.019(3) 0.009(3) -0.002(3) -0.015(3)
O7 0.050(3) 0.035(3) 0.061(3) -0.008(2) 0.004(3) -0.008(2)
O8 0.105(5) 0.083(5) 0.063(4) -0.030(4) 0.010(4) -0.043(4)
O9 0.081(5) 0.092(5) 0.074(4) -0.027(4) 0.014(4) -0.047(4)

loop_
_atom_type_symbol
_atom_type_description
_atom_type_scat_dispersion_real
_atom_type_scat_dispersion_imag
_atom_type_scat_source
C C 0.0033 0.0016 'International Tables Vol C Tables 4.2.6.8 and 6.1.1.4'
H H 0.0000 0.0000 'International Tables Vol C Tables 4.2.6.8 and 6.1.1.4'
N N 0.0061 0.0033 'International Tables Vol C Tables 4.2.6.8 and 6.1.1.4'
O O 0.0106 0.0060 'International Tables Vol C Tables 4.2.6.8 and 6.1.1.4'
S S 0.1246 0.1234 'International Tables Vol C Tables 4.2.6.8 and 6.1.1.4'
Cl Cl 0.1484 0.1585 'International Tables Vol C Tables 4.2.6.8 and 6.1.1.4'
Ru Ru -1.2594 0.8363 'International Tables Vol C Tables 4.2.6.8 and 6.1.1.4'

loop_
_geom_angle_atom_site_label_1
_geom_angle_atom_site_label_2
_geom_angle_atom_site_label_3
_geom_angle
N1 Ru1 N4 79.95(15)
N1 Ru1 C3 90.42(18)
N4 Ru1 C3 124.71(18)
N1 Ru1 C2 110.07(18)
N4 Ru1 C2 95.38(17)
C3 Ru1 C2 37.90(19)
N1 Ru1 C5 129.00(17)
N4 Ru1 C5 150.51(17)
C3 Ru1 C5 67.60(19)
C2 Ru1 C5 80.62(19)
N1 Ru1 C6 166.73(17)
N4 Ru1 C6 113.18(18)
C3 Ru1 C6 80.5(2)
C2 Ru1 C6 68.14(19)
C5 Ru1 C6 38.25(18)
N1 Ru1 C1 146.20(18)
N4 Ru1 C1 90.26(18)
C3 Ru1 C1 68.7(2)
C2 Ru1 C1 38.28(19)
C5 Ru1 C1 68.46(19)
C6 Ru1 C1 37.46(19)
N1 Ru1 C4 98.30(17)
N4 Ru1 C4 163.05(17)
C3 Ru1 C4 38.36(19)
C2 Ru1 C4 69.21(19)
C5 Ru1 C4 37.17(18)
C6 Ru1 C4 68.60(19)
C1 Ru1 C4 81.88(19)
N1 Ru1 Cl1 87.36(11)
N4 Ru1 Cl1 83.91(12)
C3 Ru1 Cl1 150.41(15)
C2 Ru1 Cl1 162.22(14)
C5 Ru1 Cl1 91.24(13)
C6 Ru1 Cl1 95.72(14)
C1 Ru1 Cl1 123.95(15)
C4 Ru1 Cl1 112.94(13)
C11 S1 C12 86.0(2)
O3 S2 O2 116.9(2)
O3 S2 N4 114.3(2)
O2 S2 N4 110.5(2)
O3 S2 C11 107.6(2)
O2 S2 C11 104.5(2)
N4 S2 C11 101.1(2)
C11 N1 N2 114.5(4)
C11 N1 Ru1 118.5(3)
N2 N1 Ru1 126.9(3)
C12 N2 N1 109.9(4)
C12 N3 C13 123.3(4)
C12 N3 H30 114(3)
C13 N3 H30 122(3)
S2 N4 Ru1 112.3(2)
S2 N4 H40 105(3)
Ru1 N4 H40 109(3)
C6 C1 C2 118.3(5)
C6 C1 C7 121.1(5)
C2 C1 C7 120.5(5)
C6 C1 Ru1 70.7(3)
C2 C1 Ru1 69.6(3)
C7 C1 Ru1 127.5(4)
C3 C2 C1 120.4(5)
C3 C2 Ru1 71.0(3)
C1 C2 Ru1 72.2(3)
C3 C2 H2 119.3
C1 C2 H2 119.3
Ru1 C2 H2 119.3
C2 C3 C4 121.8(5)
C2 C3 Ru1 71.1(3)
C4 C3 Ru1 72.5(3)
C2 C3 H3 118.5
C4 C3 H3 118.5
Ru1 C3 H3 118.5
C5 C4 C3 116.9(5)
C5 C4 C8 123.3(4)
C3 C4 C8 119.8(4)
C5 C4 Ru1 70.3(3)
C3 C4 Ru1 69.1(3)
C8 C4 Ru1 131.3(3)
C4 C5 C6 122.1(5)
C4 C5 Ru1 72.5(3)
C6 C5 Ru1 71.0(3)
C4 C5 H5 118.2
C6 C5 H5 118.2
Ru1 C5 H5 118.2
C1 C6 C5 120.5(5)
C1 C6 Ru1 71.8(3)
C5 C6 Ru1 70.7(3)
C1 C6 H6 119.1
C5 C6 H6 119.1
Ru1 C6 H6 119.1
C1 C7 H7A 109.5
C1 C7 H7B 109.5
H7A C7 H7B 109.5
C1 C7 H7C 109.5
H7A C7 H7C 109.5
H7B C7 H7C 109.5
C4 C8 C10 113.5(4)
C4 C8 C9 107.9(4)
C10 C8 C9 112.4(4)
C4 C8 H8 107.6
C10 C8 H8 107.6
C9 C8 H8 107.6
C8 C9 H9A 109.5
C8 C9 H9B 109.5
H9A C9 H9B 109.5
C8 C9 H9C 109.5
H9A C9 H9C 109.5
H9B C9 H9C 109.5
C8 C10 H10A 109.5
C8 C10 H10B 109.5
H10A C10 H10B 109.5
C8 C10 H10C 109.5
H10A C10 H10C 109.5
H10B C10 H10C 109.5
N1 C11 S1 113.8(4)
N1 C11 S2 115.5(4)
S1 C11 S2 130.7(3)
N2 C12 N3 121.5(4)
N2 C12 S1 115.8(4)
N3 C12 S1 122.7(4)
O1 C13 N3 119.6(5)
O1 C13 C14 124.3(5)
N3 C13 C14 116.1(4)
C13 C14 H14A 109.5
C13 C14 H14B 109.5
H14A C14 H14B 109.5
C13 C14 H14C 109.5
H14A C14 H14C 109.5
H14B C14 H14C 109.5
N5 Ru2 N8 79.99(17)
N5 Ru2 C25 94.42(19)
N8 Ru2 C25 152.09(19)
N5 Ru2 C26 96.71(18)
N8 Ru2 C26 114.53(18)
C25 Ru2 C26 38.48(19)
N5 Ru2 C23 154.79(19)
N8 Ru2 C23 124.20(18)
C25 Ru2 C23 67.6(2)
C26 Ru2 C23 80.3(2)
N5 Ru2 C22 160.97(18)
N8 Ru2 C22 96.19(18)
C25 Ru2 C22 80.20(19)
C26 Ru2 C22 67.73(19)
C23 Ru2 C22 37.3(2)
N5 Ru2 C24 117.44(18)
N8 Ru2 C24 162.29(18)
C25 Ru2 C24 37.4(2)
C26 Ru2 C24 68.8(2)
C23 Ru2 C24 38.10(19)
C22 Ru2 C24 68.40(19)
N5 Ru2 C21 123.00(18)
N8 Ru2 C21 91.45(18)
C25 Ru2 C21 68.56(19)
C26 Ru2 C21 37.37(18)
C23 Ru2 C21 68.2(2)
C22 Ru2 C21 38.08(19)
C24 Ru2 C21 81.65(19)
N5 Ru2 Cl2 83.49(12)
N8 Ru2 Cl2 84.28(13)
C25 Ru2 Cl2 122.52(15)
C26 Ru2 Cl2 161.00(14)
C23 Ru2 Cl2 91.46(15)
C22 Ru2 Cl2 114.86(14)
C24 Ru2 Cl2 94.17(14)
C21 Ru2 Cl2 152.08(14)
C31 S3 C32 85.4(3)
O6 S4 O5 117.7(2)
O6 S4 N8 112.0(2)
O5 S4 N8 112.7(2)
O6 S4 C31 105.2(2)
O5 S4 C31 106.1(2)
N8 S4 C31 101.2(2)
C31 N5 N6 114.1(4)
C31 N5 Ru2 119.5(3)
N6 N5 Ru2 126.3(3)
C32 N6 N5 109.5(5)
C33 N7 C32 122.8(5)
C33 N7 H70 130(4)
C32 N7 H70 107(4)
S4 N8 Ru2 113.5(2)
S4 N8 H80 107(4)
Ru2 N8 H80 109(4)
C26 C21 C22 118.1(5)
C26 C21 C27 121.9(5)
C22 C21 C27 119.9(5)
C26 C21 Ru2 70.4(3)
C22 C21 Ru2 70.3(3)
C27 C21 Ru2 129.1(3)
C23 C22 C21 120.9(5)
C23 C22 Ru2 71.1(3)
C21 C22 Ru2 71.6(3)
C23 C22 H22 118.9
C21 C22 H22 118.9
Ru2 C22 H22 118.9
C22 C23 C24 121.6(5)
C22 C23 Ru2 71.6(3)
C24 C23 Ru2 71.8(3)
C22 C23 H23 118.5
C24 C23 H23 118.5
Ru2 C23 H23 118.5
C25 C24 C23 117.2(5)
C25 C24 C28 124.0(5)
C23 C24 C28 118.7(5)
C25 C24 Ru2 69.9(3)
C23 C24 Ru2 70.1(3)
C28 C24 Ru2 128.8(4)
C24 C25 C26 121.8(5)
C24 C25 Ru2 72.7(3)
C26 C25 Ru2 71.3(3)
C24 C25 H25 118.5
C26 C25 H25 118.5
Ru2 C25 H25 118.5
C21 C26 C25 120.4(5)
C21 C26 Ru2 72.2(3)
C25 C26 Ru2 70.2(3)
C21 C26 H26 119.2
C25 C26 H26 119.2
Ru2 C26 H26 119.2
C21 C27 H27A 109.5
C21 C27 H27B 109.5
H27A C27 H27B 109.5
C21 C27 H27C 109.5
H27A C27 H27C 109.5
H27B C27 H27C 109.5
C24 C28 C30 113.8(5)
C24 C28 C29 109.5(5)
C30 C28 C29 110.7(5)
C24 C28 H28 107.5
C30 C28 H28 107.5
C29 C28 H28 107.5
C28 C29 H29A 109.5
C28 C29 H29B 109.5
H29A C29 H29B 109.5
C28 C29 H29C 109.5
H29A C29 H29C 109.5
H29B C29 H29C 109.5
C28 C30 H30A 109.5
C28 C30 H30B 109.5
H30A C30 H30B 109.5
C28 C30 H30C 109.5
H30A C30 H30C 109.5
H30B C30 H30C 109.5
N5 C31 S3 114.3(4)
N5 C31 S4 115.8(4)
S3 C31 S4 129.6(3)
N6 C32 N7 121.3(5)
N6 C32 S3 116.7(4)
N7 C32 S3 121.9(4)
O4 C33 N7 120.0(5)
O4 C33 C34 124.0(6)
N7 C33 C34 116.0(6)
C33 C34 H34A 109.5
C33 C34 H34B 109.5
H34A C34 H34B 109.5
C33 C34 H34C 109.5
H34A C34 H34C 109.5
H34B C34 H34C 109.5

loop_
_geom_bond_atom_site_label_1
_geom_bond_atom_site_label_2
_geom_bond_distance
Ru1 N1 2.106(4)
Ru1 N4 2.130(4)
Ru1 C3 2.162(5)
Ru1 C2 2.162(5)
Ru1 C5 2.178(5)
Ru1 C6 2.182(5)
Ru1 C1 2.197(5)
Ru1 C4 2.207(5)
Ru1 Cl1 2.4093(13)
S1 C11 1.722(5)
S1 C12 1.740(5)
S2 O3 1.434(4)
S2 O2 1.439(4)
S2 N4 1.572(4)
S2 C11 1.784(5)
N1 C11 1.307(6)
N1 N2 1.372(5)
N2 C12 1.309(6)
N3 C12 1.367(6)
N3 C13 1.374(6)
N3 H30 0.890(19)
N4 H40 0.888(19)
O1 C13 1.219(6)
C1 C6 1.406(7)
C1 C2 1.430(7)
C1 C7 1.500(7)
C2 C3 1.405(7)
C2 H2 1.0000
C3 C4 1.436(7)
C3 H3 1.0000
C4 C5 1.398(7)
C4 C8 1.515(7)
C5 C6 1.429(7)
C5 H5 1.0000
C6 H6 1.0000
C7 H7A 0.9800
C7 H7B 0.9800
C7 H7C 0.9800
C8 C10 1.520(7)
C8 C9 1.527(7)
C8 H8 1.0000
C9 H9A 0.9800
C9 H9B 0.9800
C9 H9C 0.9800
C10 H10A 0.9800
C10 H10B 0.9800
C10 H10C 0.9800
C13 C14 1.490(7)
C14 H14A 0.9800
C14 H14B 0.9800
C14 H14C 0.9800
Ru2 N5 2.100(4)
Ru2 N8 2.136(4)
Ru2 C25 2.167(5)
Ru2 C26 2.180(5)
Ru2 C23 2.181(5)
Ru2 C22 2.187(5)
Ru2 C24 2.202(5)
Ru2 C21 2.203(5)
Ru2 Cl2 2.4064(14)
S3 C31 1.713(5)
S3 C32 1.732(6)
S4 O6 1.430(4)
S4 O5 1.448(4)
S4 N8 1.577(5)
S4 C31 1.783(5)
N5 C31 1.303(7)
N5 N6 1.374(6)
N6 C32 1.293(7)
N7 C33 1.358(8)
N7 C32 1.385(7)
N7 H70 0.89(2)
N8 H80 0.89(2)
O4 C33 1.216(7)
C21 C26 1.405(7)
C21 C22 1.433(7)
C21 C27 1.493(7)
C22 C23 1.395(7)
C22 H22 1.0000
C23 C24 1.431(7)
C23 H23 1.0000
C24 C25 1.401(7)
C24 C28 1.511(7)
C25 C26 1.433(7)
C25 H25 1.0000
C26 H26 1.0000
C27 H27A 0.9800
C27 H27B 0.9800
C27 H27C 0.9800
C28 C30 1.526(8)
C28 C29 1.538(8)
C28 H28 1.0000
C29 H29A 0.9800
C29 H29B 0.9800
C29 H29C 0.9800
C30 H30A 0.9800
C30 H30B 0.9800
C30 H30C 0.9800
C33 C34 1.493(8)
C34 H34A 0.9800
C34 H34B 0.9800
C34 H34C 0.9800

loop_
_geom_hbond_atom_site_label_D
_geom_hbond_atom_site_label_H
_geom_hbond_atom_site_label_A
_geom_hbond_distance_DH
_geom_hbond_distance_HA
_geom_hbond_distance_DA
_geom_hbond_angle_DHA
_geom_hbond_site_symmetry_A
N3 H30 Cl1 0.890(19) 2.41(2) 3.297(4) 177(5) 2_766
C14 H14C O2 0.98 2.55 3.252(6) 128.1 2_676
N7 H70 O7 0.89(2) 1.95(4) 2.761(7) 151(6) 1_455
C34 H34A O6 0.98 2.39 3.232(7) 144.0 2_665
C34 H34C Cl2 0.98 2.84 3.814(7) 176.1 2_565
